data_4335441
loop_
_publ_author_name
'Colin R. Wilson'
'Alexander M. Fagenson'
'Wanvipa Ruangpradit'
'Mark T. Muller'
'Orde Q. Munro'

_publ_section_title
;
 Gold(III) Complexes of Pyridyl- and Isoquinolylamido Ligands: Structural,
 Spectroscopic, and Biological Studies of a New Class of Dual
 Topoisomerase I and II Inhibitors
;
_journal_name_full 'Inorganic Chemistry'
_journal_page_first 7889
_journal_page_last 7906
_journal_paper_doi 10.1021/ic400339z
_journal_volume 52
_journal_year 2013
_chemical_formula_moiety 'C15 H15 Au Cl2 N4 O2'
_chemical_formula_sum 'C15 H15 Au Cl2 N4 O2'
_chemical_formula_weight 551.18
_space_group_IT_number 14
_symmetry_cell_setting monoclinic
_symmetry_space_group_name_Hall '-P 2yn'
_symmetry_space_group_name_H-M 'P 1 21/n 1'
_atom_sites_solution_hydrogens geom
_atom_sites_solution_primary direct
_atom_sites_solution_secondary difmap
_audit_creation_method SHELXL-97
_audit_update_record
;
2012-04-14 # Formatted by publCIF
;
_cell_angle_alpha 90.00
_cell_angle_beta 93.350(5)
_cell_angle_gamma 90.00
_cell_formula_units_Z 4
_cell_length_a 11.188(5)
_cell_length_b 10.192(5)
_cell_length_c 15.132(5)
_cell_measurement_reflns_used 12699
_cell_measurement_temperature 296(2)
_cell_measurement_theta_max 34.1157
_cell_measurement_theta_min 2.6927
_cell_volume 1722.5(13)
_computing_cell_refinement
;
CrysAlis RED, Oxford Diffraction Ltd.,
Version 1.171.32.37 (release 24-10-2008 CrysAlis171 .NET)
(compiled Oct 24 2008,09:44:38)
;
_computing_data_collection
;
CrysAlis CCD, Oxford Diffraction Ltd.,
Version 1.171.32.37 (release 24-10-2008 CrysAlis171 .NET)
(compiled Oct 24 2008,09:44:38)
;
_computing_data_reduction
;
CrysAlis RED, Oxford Diffraction Ltd.,
Version 1.171.32.37 (release 24-10-2008 CrysAlis171 .NET)
(compiled Oct 24 2008,09:44:38)
;
_computing_molecular_graphics 'WinGX (Farrugia, 1999)'
_computing_publication_material 'WinGX (Farrugia, 1999)'
_computing_structure_refinement 'SHELXL-97 (Sheldrick, 2008)'
_computing_structure_solution 'SHELXS-97 (Sheldrick, 1997)'
_diffrn_ambient_temperature 296(2)
_diffrn_detector_area_resol_mean 8.4190
_diffrn_measured_fraction_theta_full 0.993
_diffrn_measured_fraction_theta_max 0.867
_diffrn_measurement_device_type 'Xcalibur 2 CCD (Oxford Diffraction)'
_diffrn_measurement_method 'omega scans'
_diffrn_radiation_monochromator graphite
_diffrn_radiation_source 'fine-focus sealed tube'
_diffrn_radiation_type MoK\a
_diffrn_radiation_wavelength 0.71073
_diffrn_reflns_av_R_equivalents 0.0454
_diffrn_reflns_av_sigmaI/netI 0.0379
_diffrn_reflns_limit_h_max 17
_diffrn_reflns_limit_h_min -17
_diffrn_reflns_limit_k_max 15
_diffrn_reflns_limit_k_min -15
_diffrn_reflns_limit_l_max 21
_diffrn_reflns_limit_l_min -23
_diffrn_reflns_number 26661
_diffrn_reflns_theta_full 25.00
_diffrn_reflns_theta_max 34.13
_diffrn_reflns_theta_min 2.71
_exptl_absorpt_coefficient_mu 8.866
_exptl_absorpt_correction_T_max 0.2983
_exptl_absorpt_correction_T_min 0.0760
_exptl_absorpt_correction_type multi-scan
_exptl_absorpt_process_details
;
CrysAlis RED, Oxford Diffraction Ltd.,
Version 1.171.32.37 (release 24-10-2008 CrysAlis171 .NET)
(compiled Oct 24 2008,09:44:38)
empirical absorption correction using spherical harmonics,
 implemented in SCALE3 ABSPACK scaling algorithm.
;
_exptl_crystal_colour orange
_exptl_crystal_density_diffrn 2.125
_exptl_crystal_description amorphous
_exptl_crystal_F_000 1048
_exptl_crystal_size_max 0.60
_exptl_crystal_size_mid 0.20
_exptl_crystal_size_min 0.18
_refine_diff_density_max 1.468
_refine_diff_density_min -1.974
_refine_diff_density_rms 0.146
_refine_ls_extinction_method none
_refine_ls_goodness_of_fit_ref 0.960
_refine_ls_hydrogen_treatment constr
_refine_ls_matrix_type full
_refine_ls_number_parameters 217
_refine_ls_number_reflns 6154
_refine_ls_number_restraints 0
_refine_ls_restrained_S_all 0.960
_refine_ls_R_factor_all 0.0553
_refine_ls_R_factor_gt 0.0317
_refine_ls_shift/su_max 0.002
_refine_ls_shift/su_mean 0.000
_refine_ls_structure_factor_coef Fsqd
_refine_ls_weighting_details 'calc w=1/[\s^2^(Fo^2^)+(0.0459P)^2^+0.0000P] where P=(Fo^2^+2Fc^2^)/3'
_refine_ls_weighting_scheme calc
_refine_ls_wR_factor_gt 0.0740
_refine_ls_wR_factor_ref 0.0803
_reflns_number_gt 4240
_reflns_number_total 6154
_reflns_threshold_expression >2sigma(I)
_cod_data_source_file ic400339z_si_002_3.cif
_cod_data_source_block Compound_2
_cod_database_code 4335441

loop_
_symmetry_equiv_pos_as_xyz
'x, y, z'
'-x+1/2, y+1/2, -z+1/2'
'-x, -y, -z'
'x-1/2, -y-1/2, z-1/2'

loop_
_atom_site_label
_atom_site_type_symbol
_atom_site_fract_x
_atom_site_fract_y
_atom_site_fract_z
_atom_site_U_iso_or_equiv
_atom_site_adp_type
_atom_site_occupancy
_atom_site_symmetry_multiplicity
_atom_site_calc_flag
_atom_site_refinement_flags
Au1 Au 0.565145(12) 0.344139(13) 0.449475(8) 0.03836(6) Uani 1 1 d .
Cl1 Cl 0.43923(11) 0.17159(11) 0.41749(8) 0.0634(3) Uani 1 1 d .
Cl2 Cl 0.52178(11) 0.42323(12) 0.31158(6) 0.0597(3) Uani 1 1 d .
O1 O 0.8300(3) 0.5347(3) 0.5911(2) 0.0642(8) Uani 1 1 d .
O2 O 0.8243(3) 0.4458(3) 0.1743(2) 0.0710(9) Uani 1 1 d .
N1 N 0.6079(3) 0.2863(3) 0.57622(19) 0.0402(6) Uani 1 1 d .
N2 N 0.6827(3) 0.4873(3) 0.4844(2) 0.0448(7) Uani 1 1 d .
N3 N 0.7746(4) 0.6453(3) 0.2279(3) 0.0540(9) Uani 1 1 d .
H3 H 0.7254 0.7100 0.2218 0.065 Uiso 1 1 calc R
N4 N 0.6298(4) 0.6904(4) 0.0840(3) 0.0678(11) Uani 1 1 d .
C1 C 0.5551(4) 0.1910(4) 0.6200(3) 0.0511(9) Uani 1 1 d .
H1 H 0.4944 0.1416 0.5918 0.061 Uiso 1 1 calc R
C2 C 0.5908(5) 0.1653(4) 0.7080(3) 0.0624(12) Uani 1 1 d .
H2 H 0.5520 0.1011 0.7393 0.075 Uiso 1 1 calc R
C3 C 0.6835(4) 0.2350(5) 0.7481(3) 0.0622(11) Uani 1 1 d .
H3A H 0.7101 0.2162 0.8061 0.075 Uiso 1 1 calc R
C4 C 0.7372(4) 0.3334(4) 0.7017(3) 0.0539(10) Uani 1 1 d .
H4 H 0.8004 0.3813 0.7281 0.065 Uiso 1 1 calc R
C5 C 0.6963(4) 0.3594(4) 0.6165(3) 0.0432(8) Uani 1 1 d .
C6 C 0.7445(4) 0.4686(4) 0.5620(2) 0.0459(8) Uani 1 1 d .
C7 C 0.7227(4) 0.5892(4) 0.4248(3) 0.0523(10) Uani 1 1 d .
H7A H 0.7453 0.6668 0.4589 0.063 Uiso 1 1 calc R
H7B H 0.6572 0.6127 0.3830 0.063 Uiso 1 1 calc R
C8 C 0.8281(4) 0.5438(4) 0.3747(3) 0.0530(10) Uani 1 1 d .
H8A H 0.8092 0.4599 0.3470 0.064 Uiso 1 1 calc R
H8B H 0.8969 0.5314 0.4159 0.064 Uiso 1 1 calc R
C9 C 0.8596(4) 0.6422(4) 0.3039(3) 0.0584(11) Uani 1 1 d .
H9A H 0.8643 0.7290 0.3301 0.070 Uiso 1 1 calc R
H9B H 0.9381 0.6208 0.2839 0.070 Uiso 1 1 calc R
C10 C 0.7708(4) 0.5495(4) 0.1666(3) 0.0533(10) Uani 1 1 d .
C11 C 0.6945(4) 0.5814(4) 0.0838(3) 0.0521(10) Uani 1 1 d .
C12 C 0.7002(4) 0.5007(6) 0.0117(3) 0.0707(13) Uani 1 1 d .
H12 H 0.7456 0.4243 0.0151 0.085 Uiso 1 1 calc R
C13 C 0.6375(5) 0.5349(7) -0.0658(4) 0.0851(17) Uani 1 1 d .
H13 H 0.6411 0.4827 -0.1160 0.102 Uiso 1 1 calc R
C14 C 0.5713(6) 0.6442(7) -0.0680(5) 0.088(2) Uani 1 1 d .
H14 H 0.5282 0.6690 -0.1197 0.105 Uiso 1 1 calc R
C15 C 0.5678(5) 0.7201(6) 0.0078(5) 0.0902(19) Uani 1 1 d .
H15 H 0.5204 0.7951 0.0059 0.108 Uiso 1 1 calc R

loop_
_atom_site_aniso_label
_atom_site_aniso_U_11
_atom_site_aniso_U_22
_atom_site_aniso_U_33
_atom_site_aniso_U_23
_atom_site_aniso_U_13
_atom_site_aniso_U_12
Au1 0.04125(8) 0.03957(8) 0.03408(8) -0.00339(5) 0.00075(5) 0.00255(6)
Cl1 0.0667(7) 0.0661(7) 0.0561(6) -0.0074(5) -0.0089(5) -0.0202(5)
Cl2 0.0743(7) 0.0669(7) 0.0373(5) 0.0013(5) -0.0032(5) 0.0076(6)
O1 0.074(2) 0.066(2) 0.0520(17) -0.0074(15) -0.0030(15) -0.0286(16)
O2 0.073(2) 0.073(2) 0.067(2) -0.0005(17) -0.0014(16) 0.0275(17)
N1 0.0401(15) 0.0405(16) 0.0395(15) -0.0017(13) -0.0017(12) 0.0005(13)
N2 0.0558(18) 0.0416(16) 0.0373(16) -0.0022(13) 0.0043(14) -0.0075(14)
N3 0.059(2) 0.051(2) 0.053(2) 0.0092(16) 0.0054(17) -0.0041(15)
N4 0.070(3) 0.050(2) 0.081(3) 0.009(2) -0.016(2) 0.0017(19)
C1 0.053(2) 0.048(2) 0.052(2) 0.0099(19) -0.0003(19) -0.0060(18)
C2 0.072(3) 0.062(3) 0.053(3) 0.019(2) -0.004(2) -0.013(2)
C3 0.067(3) 0.070(3) 0.047(2) 0.012(2) -0.010(2) -0.001(2)
C4 0.056(2) 0.059(3) 0.045(2) 0.0007(18) -0.0076(19) -0.0081(19)
C5 0.0441(19) 0.047(2) 0.0386(19) -0.0028(16) 0.0017(15) -0.0021(16)
C6 0.053(2) 0.0456(19) 0.0395(19) -0.0065(17) 0.0054(16) -0.0053(17)
C7 0.070(3) 0.0377(19) 0.050(2) -0.0014(18) 0.012(2) -0.0014(19)
C8 0.061(2) 0.048(2) 0.050(2) 0.0025(19) 0.0054(19) -0.0006(19)
C9 0.057(3) 0.063(3) 0.055(3) 0.009(2) 0.001(2) -0.016(2)
C10 0.052(2) 0.056(2) 0.052(2) 0.005(2) 0.0095(19) -0.0042(19)
C11 0.046(2) 0.055(2) 0.055(2) 0.010(2) -0.0006(18) -0.0049(18)
C12 0.064(3) 0.089(4) 0.059(3) 0.000(3) 0.005(2) 0.014(3)
C13 0.075(4) 0.120(5) 0.060(3) -0.004(3) 0.002(3) -0.007(4)
C14 0.086(5) 0.106(6) 0.068(4) 0.017(3) -0.021(3) -0.012(3)
C15 0.084(4) 0.068(3) 0.114(5) 0.032(4) -0.026(3) 0.008(3)

loop_
_atom_type_symbol
_atom_type_description
_atom_type_scat_dispersion_real
_atom_type_scat_dispersion_imag
_atom_type_scat_source
C C 0.0033 0.0016 'International Tables Vol C Tables 4.2.6.8 and 6.1.1.4'
H H 0.0000 0.0000 'International Tables Vol C Tables 4.2.6.8 and 6.1.1.4'
N N 0.0061 0.0033 'International Tables Vol C Tables 4.2.6.8 and 6.1.1.4'
O O 0.0106 0.0060 'International Tables Vol C Tables 4.2.6.8 and 6.1.1.4'
Au Au -2.0133 8.8022 'International Tables Vol C Tables 4.2.6.8 and 6.1.1.4'
Cl Cl 0.1484 0.1585 'International Tables Vol C Tables 4.2.6.8 and 6.1.1.4'

loop_
_geom_angle_atom_site_label_1
_geom_angle_atom_site_label_2
_geom_angle_atom_site_label_3
_geom_angle
N2 Au1 N1 81.30(12)
N2 Au1 Cl2 94.90(10)
N1 Au1 Cl2 175.85(9)
N2 Au1 Cl1 175.67(10)
N1 Au1 Cl1 94.85(9)
Cl2 Au1 Cl1 89.00(5)
C1 N1 C5 120.7(3)
C1 N1 Au1 126.4(3)
C5 N1 Au1 112.9(2)
C6 N2 C7 118.7(3)
C6 N2 Au1 115.0(3)
C7 N2 Au1 124.8(3)
C10 N3 C9 121.6(4)
C10 N3 H3 119.2
C9 N3 H3 119.2
C11 N4 C15 116.1(5)
N1 C1 C2 120.1(4)
N1 C1 H1 119.9
C2 C1 H1 119.9
C3 C2 C1 119.6(4)
C3 C2 H2 120.2
C1 C2 H2 120.2
C2 C3 C4 119.4(4)
C2 C3 H3A 120.3
C4 C3 H3A 120.3
C5 C4 C3 119.2(4)
C5 C4 H4 120.4
C3 C4 H4 120.4
N1 C5 C4 120.8(4)
N1 C5 C6 115.9(3)
C4 C5 C6 123.3(3)
O1 C6 N2 125.8(4)
O1 C6 C5 120.4(4)
N2 C6 C5 113.7(3)
N2 C7 C8 111.6(3)
N2 C7 H7A 109.3
C8 C7 H7A 109.3
N2 C7 H7B 109.3
C8 C7 H7B 109.3
H7A C7 H7B 108.0
C7 C8 C9 111.7(4)
C7 C8 H8A 109.3
C9 C8 H8A 109.3
C7 C8 H8B 109.3
C9 C8 H8B 109.3
H8A C8 H8B 107.9
N3 C9 C8 113.9(4)
N3 C9 H9A 108.8
C8 C9 H9A 108.8
N3 C9 H9B 108.8
C8 C9 H9B 108.8
H9A C9 H9B 107.7
O2 C10 N3 124.7(4)
O2 C10 C11 121.1(4)
N3 C10 C11 114.2(4)
N4 C11 C12 123.8(4)
N4 C11 C10 117.4(4)
C12 C11 C10 118.8(4)
C11 C12 C13 118.8(5)
C11 C12 H12 120.6
C13 C12 H12 120.6
C14 C13 C12 119.1(6)
C14 C13 H13 120.5
C12 C13 H13 120.5
C13 C14 C15 119.1(6)
C13 C14 H14 120.4
C15 C14 H14 120.4
N4 C15 C14 123.1(6)
N4 C15 H15 118.5
C14 C15 H15 118.5

loop_
_geom_bond_atom_site_label_1
_geom_bond_atom_site_label_2
_geom_bond_distance
Au1 N2 2.014(3)
Au1 N1 2.037(3)
Au1 Cl2 2.2629(12)
Au1 Cl1 2.2873(13)
O1 C6 1.230(5)
O2 C10 1.218(5)
N1 C1 1.333(5)
N1 C5 1.354(5)
N2 C6 1.341(5)
N2 C7 1.463(5)
N3 C10 1.346(5)
N3 C9 1.448(6)
N3 H3 0.8600
N4 C11 1.326(6)
N4 C15 1.345(7)
C1 C2 1.391(6)
C1 H1 0.9300
C2 C3 1.369(6)
C2 H2 0.9300
C3 C4 1.381(6)
C3 H3A 0.9300
C4 C5 1.369(6)
C4 H4 0.9300
C5 C6 1.504(5)
C7 C8 1.512(6)
C7 H7A 0.9700
C7 H7B 0.9700
C8 C9 1.524(6)
C8 H8A 0.9700
C8 H8B 0.9700
C9 H9A 0.9700
C9 H9B 0.9700
C10 C11 1.510(6)
C11 C12 1.370(7)
C12 C13 1.376(7)
C12 H12 0.9300
C13 C14 1.337(9)
C13 H13 0.9300
C14 C15 1.386(10)
C14 H14 0.9300
C15 H15 0.9300

loop_
_geom_torsion_atom_site_label_1
_geom_torsion_atom_site_label_2
_geom_torsion_atom_site_label_3
_geom_torsion_atom_site_label_4
_geom_torsion
N2 Au1 N1 C1 172.0(3)
Cl1 Au1 N1 C1 -10.0(3)
N2 Au1 N1 C5 -5.5(3)
Cl1 Au1 N1 C5 172.5(2)
N1 Au1 N2 C6 9.9(3)
Cl2 Au1 N2 C6 -171.7(3)
N1 Au1 N2 C7 175.7(3)
Cl2 Au1 N2 C7 -6.0(3)
C5 N1 C1 C2 -0.2(6)
Au1 N1 C1 C2 -177.6(3)
N1 C1 C2 C3 -2.5(7)
C1 C2 C3 C4 2.5(8)
C2 C3 C4 C5 0.2(7)
C1 N1 C5 C4 3.0(6)
Au1 N1 C5 C4 -179.4(3)
C1 N1 C5 C6 -176.9(3)
Au1 N1 C5 C6 0.8(4)
C3 C4 C5 N1 -2.9(7)
C3 C4 C5 C6 176.9(4)
C7 N2 C6 O1 4.2(6)
Au1 N2 C6 O1 170.9(3)
C7 N2 C6 C5 -178.7(3)
Au1 N2 C6 C5 -12.0(4)
N1 C5 C6 O1 -175.3(4)
C4 C5 C6 O1 4.9(6)
N1 C5 C6 N2 7.4(5)
C4 C5 C6 N2 -172.4(4)
C6 N2 C7 C8 78.9(5)
Au1 N2 C7 C8 -86.4(4)
N2 C7 C8 C9 172.4(3)
C10 N3 C9 C8 -74.8(6)
C7 C8 C9 N3 -72.6(5)
C9 N3 C10 O2 10.3(7)
C9 N3 C10 C11 -168.6(4)
C15 N4 C11 C12 -0.2(7)
C15 N4 C11 C10 176.5(4)
O2 C10 C11 N4 173.5(4)
N3 C10 C11 N4 -7.5(6)
O2 C10 C11 C12 -9.7(6)
N3 C10 C11 C12 169.3(4)
N4 C11 C12 C13 1.3(8)
C10 C11 C12 C13 -175.3(4)
C11 C12 C13 C14 -1.2(8)
C12 C13 C14 C15 0.1(10)
C11 N4 C15 C14 -1.1(9)
C13 C14 C15 N4 1.1(10)
